data_2100067
loop_
_publ_author_name
'Richard E. Marsh'

_publ_section_title
;
 Space group <i>P</i>1: an update
;
_journal_issue 3
_journal_name_full 'Acta Crystallographica Section B'
_journal_page_first 359
_journal_page_last 359
_journal_paper_doi 10.1107/S0108768105009651
_journal_volume 61
_journal_year 2005
_chemical_formula_moiety 'C8 H20 O4 Cl2 S4 Ru, H2 O'
_chemical_formula_sum 'C8 H22 Cl2 O5 Ru S4'
_space_group_crystal_system triclinic
_space_group_IT_number 2
_space_group_name_Hall '-P 1'
_space_group_name_H-M_alt 'P -1'
_symmetry_space_group_name_H-M 'P -1'
_audit_creation_method CRYM
_cell_angle_alpha 103.39
_cell_angle_beta 113.31
_cell_angle_gamma 77.23
_cell_formula_units_Z 2
_cell_length_a 8.8630
_cell_length_b 14.4620
_cell_length_c 7.5430
_cell_volume 854.676
_cod_data_source_file bk0148.cif
_cod_data_source_block PAQYUB
_cod_depositor_comments
;
  Added moiety chemical formula and Z value from Marsh (2005) paper.
  The summary chemical formula is calculated from moiety formula using
  AdHocParser
  (svn://www.crystallography.net/cod-tools/trunk/Formulae/AdHocParser.yp,
  revision 1441.)

  Andrius Merkys
  2013-11-11
;
_cod_original_sg_symbol_H-M P-1
_cod_original_formula_sum 'not given'
_cod_database_code 2100067

loop_
_space_group_symop_id
_space_group_symop_operation_xyz
1 x,y,z
2 -x,-y,-z

loop_
_atom_site_label
_atom_site_fract_x
_atom_site_fract_y
_atom_site_fract_z
_atom_site_type_symbol
Ru1 0.50000 0.50000 0.50000 Ru
Cl1 0.52725 0.62470 0.35685 Cl
S1 0.24385 0.49155 0.25070 S
S2 0.60890 0.38660 0.29395 S
O1 0.13285 0.58100 0.19490 O
O2 0.71075 0.41515 0.20750 O
C1 0.29100 0.42405 0.04040 C
C2 0.42945 0.34150 0.09985 C
C5 0.12055 0.41775 0.27850 C
C6 0.71950 0.28025 0.38950 C
H1 0.19180 0.39865 -0.05720 H
H2 0.32580 0.46640 -0.01545 H
H3 0.45935 0.30880 -0.01330 H
H4 0.39130 0.29615 0.14565 H
H9 0.07295 0.45215 0.37710 H
H10 0.03060 0.40250 0.15350 H
H11 0.18975 0.35815 0.32090 H
H12 0.65405 0.25725 0.44495 H
H13 0.73925 0.23090 0.28465 H
H14 0.82575 0.29365 0.49205 H
Ru2 0.00000 0.00000 0.00000 Ru
Cl3 0.00885 0.07605 0.32160 Cl
S5 0.22965 -0.11130 0.12065 S
S6 -0.15560 -0.10885 0.00215 S
O5 0.35980 -0.13445 0.03600 O
O6 -0.25450 -0.16130 -0.18540 O
C9 0.14560 -0.21935 0.08940 C
C10 -0.00400 -0.19430 0.14900 C
C13 0.33500 -0.08920 0.37950 C
C14 -0.28470 -0.06465 0.14250 C
H21 0.11305 -0.24975 -0.04830 H
H22 0.23030 -0.26380 0.17105 H
H23 0.02905 -0.16585 0.28760 H
H24 -0.05260 -0.25250 0.12740 H
H29 0.41315 -0.14635 0.42180 H
H30 0.39580 -0.03475 0.41445 H
H31 0.25410 -0.07440 0.44405 H
H32 -0.22050 -0.03235 0.27175 H
H33 -0.37830 -0.01895 0.07570 H
H34 -0.32705 -0.11830 0.15800 H
